data_4300554
loop_
_publ_author_name
'Dikarev, Evgeny V.'
'Filatov, Alexander S.'
'Clerac, Rodolphe'
'Petrukhina, Marina A.'

_publ_section_title
;
Unligated Diruthenium(II,II) Tetra(trifluoroacetate): The First X-Ray 
Structural Study, Thermal Compressibility, Lewis Acidity and Magnetism
;
_journal_issue 2
_journal_name_full 'Inorganic Chemistry'
_journal_page_first 744
_journal_page_last 751
_journal_paper_doi 10.1021/ic051537m
_journal_volume 45
_journal_year 2006
_chemical_formula_moiety 'Ru2 (O2 C C F3)4'
_chemical_formula_sum 'C8 F12 O8 Ru2'
_chemical_formula_weight 654.22
_space_group_IT_number 2
_space_group_name_Hall '-P 1'
_space_group_name_H-M_alt 'P -1'
_symmetry_cell_setting triclinic
_symmetry_space_group_name_Hall '-P 1'
_symmetry_space_group_name_H-M 'P -1'
_cell_angle_alpha 81.9370(10)
_cell_angle_beta 84.6310(10)
_cell_angle_gamma 87.0310(10)
_cell_formula_units_Z 1
_cell_length_a 5.2457(5)
_cell_length_b 8.6067(8)
_cell_length_c 9.1343(8)
_cell_measurement_temperature 173(2)
_cell_volume 406.22(6)
_diffrn_ambient_temperature 173(2)
_exptl_crystal_density_diffrn 2.640
_cod_database_code 4300554

loop_
_symmetry_equiv_pos_as_xyz
'x, y, z'
'-x, -y, -z'

loop_
_atom_site_label
_atom_site_type_symbol
_atom_site_fract_x
_atom_site_fract_y
_atom_site_fract_z
_atom_site_U_iso_or_equiv
_atom_site_adp_type
_atom_site_occupancy
_atom_site_symmetry_multiplicity
_atom_site_calc_flag
_atom_site_refinement_flags
_atom_site_disorder_assembly
_atom_site_disorder_group
Ru1 Ru 0.31894(4) 0.53521(3) 0.44318(3) 0.01991(11) Uani 1 1 d . . .
O1 O 0.2856(4) 0.7376(3) 0.5400(3) 0.0262(5) Uani 1 1 d . . .
O2 O 0.1041(4) 0.4218(3) 0.6279(3) 0.0238(5) Uani 1 1 d . . .
O4 O 0.5349(4) 0.6448(3) 0.2628(3) 0.0261(5) Uani 1 1 d . . .
O3 O 0.3541(4) 0.3322(3) 0.3481(3) 0.0273(5) Uani 1 1 d . . .
F1 F 0.2936(5) 1.0198(3) 0.6257(3) 0.0426(6) Uani 1 1 d . . .
F2 F 0.6471(6) 0.9583(3) 0.7217(3) 0.0548(7) Uani 1 1 d . . .
F6 F -0.0661(5) 0.1700(3) 0.8415(3) 0.0545(7) Uani 1 1 d . . .
F4 F -0.0989(6) 0.3878(3) 0.9243(3) 0.0586(7) Uani 1 1 d . . .
C1 C 0.4556(6) 0.7576(4) 0.6224(4) 0.0256(6) Uani 1 1 d . . .
F3 F 0.2959(7) 0.8686(3) 0.8331(3) 0.0660(9) Uani 1 1 d . . .
F5 F 0.2120(5) 0.2265(5) 0.9811(3) 0.0898(14) Uani 1 1 d . . .
C2 C 0.2291(6) 0.3590(4) 0.7356(4) 0.0237(6) Uani 1 1 d . . .
C4 C 0.0698(6) 0.2832(4) 0.8736(4) 0.0311(7) Uani 1 1 d . . .
C3 C 0.4233(8) 0.9040(4) 0.7014(4) 0.0347(8) Uani 1 1 d . . .

loop_
_atom_site_aniso_label
_atom_site_aniso_U_11
_atom_site_aniso_U_22
_atom_site_aniso_U_33
_atom_site_aniso_U_23
_atom_site_aniso_U_13
_atom_site_aniso_U_12
Ru1 0.00975(14) 0.02138(15) 0.02834(16) -0.00010(10) -0.00497(9) -0.00113(9)
O1 0.0184(11) 0.0225(11) 0.0372(13) -0.0024(9) -0.0041(9) 0.0013(8)
O2 0.0125(10) 0.0260(11) 0.0320(12) 0.0017(9) -0.0050(8) -0.0019(8)
O4 0.0130(11) 0.0327(12) 0.0312(12) 0.0036(10) -0.0060(9) -0.0018(9)
O3 0.0217(11) 0.0275(12) 0.0341(13) -0.0052(9) -0.0071(9) -0.0025(9)
F1 0.0493(14) 0.0280(11) 0.0501(14) -0.0082(10) -0.0021(11) 0.0068(10)
F2 0.0614(18) 0.0411(14) 0.0694(17) -0.0212(12) -0.0203(14) -0.0087(12)
F6 0.0529(16) 0.0450(14) 0.0633(16) -0.0060(12) 0.0146(13) -0.0201(12)
F4 0.0625(18) 0.0563(16) 0.0551(16) -0.0151(13) 0.0191(13) -0.0075(13)
C1 0.0229(16) 0.0239(16) 0.0283(16) 0.0014(12) 0.0011(12) -0.0043(12)
F3 0.103(2) 0.0469(15) 0.0416(14) -0.0066(12) 0.0276(15) -0.0013(15)
F5 0.0330(15) 0.166(4) 0.0529(17) 0.057(2) -0.0146(12) -0.0180(18)
C2 0.0165(15) 0.0239(15) 0.0304(16) -0.0011(12) -0.0051(12) -0.0007(11)
C4 0.0175(15) 0.0369(19) 0.0367(19) 0.0033(15) -0.0025(13) -0.0026(13)
C3 0.042(2) 0.0302(18) 0.0321(18) -0.0060(14) -0.0002(15) -0.0013(15)

loop_
_geom_bond_atom_site_label_1
_geom_bond_atom_site_label_2
_geom_bond_distance
_geom_bond_site_symmetry_2
_geom_bond_publ_flag
Ru1 O3 2.051(2) . y
Ru1 O4 2.053(2) . y
Ru1 O1 2.054(2) . y
Ru1 O2 2.090(2) . y
Ru1 Ru1 2.2641(4) 2_666 y
Ru1 O2 2.366(2) 2_566 y
O1 C1 1.253(4) . n
O2 C2 1.274(4) . n
O2 Ru1 2.366(2) 2_566 n
O4 C2 1.238(4) 2_666 n
O3 C1 1.256(4) 2_666 n
F1 C3 1.326(4) . n
F2 C3 1.324(5) . n
F6 C4 1.317(4) . n
F4 C4 1.329(4) . n
C1 O3 1.256(4) 2_666 n
C1 C3 1.532(5) . n
F3 C3 1.324(4) . n
F5 C4 1.313(4) . n
C2 O4 1.238(4) 2_666 n
C2 C4 1.531(4) . n
